data_4002343
loop_
_publ_author_name
'Kennedy, B.J.'
'Hunter, B.A.'

_publ_section_title
;
 Cation disorder in Pb-doped Sr Bi2 Nb2 O9
;
_journal_name_full 'Chemistry of Materials (1,1989-)'
_journal_page_first 4612
_journal_page_last 4617
_journal_volume 13
_journal_year 2001
_chemical_formula_sum 'Bi2.05 Nb2 O9 Pb0.81 Sr0.14'
_chemical_name_systematic 'Pb0.81 Sr0.14 Bi2.05 Nb2 O9'
_space_group_IT_number 36
_symmetry_space_group_name_Hall 'A -2 2a'
_symmetry_space_group_name_H-M 'A 21 a m'
_cell_angle_alpha 90
_cell_angle_beta 90
_cell_angle_gamma 90
_cell_formula_units_Z 4
_cell_length_a 5.5073
_cell_length_b 5.4936
_cell_length_c 25.5095
_cell_volume 771.787
_citation_journal_id_ASTM CMATEX
_cod_data_source_file Kennedy_CMATEX_2001_1459.cif
_cod_data_source_block Bi2.05Nb2O9Pb0.81Sr0.14
_cod_original_cell_volume 771.7874
_cod_original_sg_symbol_Hall 'C 2c -2 (z,y,-x)'
_cod_database_code 4002343

loop_
_symmetry_equiv_pos_as_xyz
x,y,z
x+1/2,-y,-z
x,y,-z
x+1/2,-y,z
x,y+1/2,z+1/2
x+1/2,-y+1/2,-z+1/2
x,y+1/2,-z+1/2
x+1/2,-y+1/2,z+1/2

loop_
_atom_site_label
_atom_site_type_symbol
_atom_site_fract_x
_atom_site_fract_y
_atom_site_fract_z
_atom_site_occupancy
_atom_site_U_iso_or_equiv
O2 O-2 0.446 0.787 0.3411 1 0.0
Nb1 Nb+5 0.4697 0.7544 0.4121 1 0.0
O1 O-2 0.444 0.207 0 1 0.0
Bi1 Bi+3 0 0.239 0 0.6 0.0
Pb1 Pb+2 0 0.239 0 0.26 0.0
O4 O-2 0.664 0.961 0.0826 1 0.0
Bi2 Bi+3 0.4764 0.741 0.2013 0.725 0.0
O5 O-2 0.727 0.972 0.572 1 0.0
O3 O-2 0.713 -0.001 0.25 1 0.0
Pb2 Pb+2 0.4764 0.741 0.2013 0.275 0.0
Sr1 Sr+2 0 0.239 0 0.14 0.0
